data_2218320
loop_
_publ_author_name
'Horchani-Naifer, Karima'
'F\'erid, Mokhtar'

_publ_section_title
;
 Lutetium ultraphosphate
;
_journal_coeditor_code BR2072
_journal_issue 6
_journal_name_full 'Acta Crystallographica Section E'
_journal_page_first i33
_journal_paper_doi 10.1107/S1600536808013032
_journal_volume 64
_journal_year 2008
_chemical_formula_iupac 'Lu P5 O14'
_chemical_formula_moiety 'Lu O14 P5'
_chemical_formula_sum 'Lu O14 P5'
_chemical_formula_weight 553.82
_chemical_name_systematic
;
lutetium ultraphosphate
;
_space_group_IT_number 15
_symmetry_cell_setting monoclinic
_symmetry_space_group_name_Hall '-C 2yc'
_symmetry_space_group_name_H-M 'C 1 2/c 1'
_atom_sites_solution_primary direct
_atom_sites_solution_secondary difmap
_audit_creation_method SHELXL-97
_cell_angle_alpha 90.00
_cell_angle_beta 91.295(3)
_cell_angle_gamma 90.00
_cell_formula_units_Z 8
_cell_length_a 12.8128(14)
_cell_length_b 12.6821(13)
_cell_length_c 12.3330(13)
_cell_measurement_reflns_used 7043
_cell_measurement_temperature 298(2)
_cell_measurement_theta_max 29.95
_cell_measurement_theta_min 2.25
_cell_volume 2003.5(4)
_computing_cell_refinement
;
CAD-4 EXPRESS (Duisenberg, 1992; Enraf--Nonius, 1994;
Mac\'i\<cek & Yordanov, 1992)'
;
_computing_data_collection
;
CAD-4 EXPRESS (Duisenberg, 1992; Enraf--Nonius, 1994;
Mac\'i\<cek & Yordanov, 1992)
;
_computing_data_reduction 'XCAD4 (Harms & Wocadlo, 1995)'
_computing_molecular_graphics 'DIAMOND (Brandenburg, 2001)'
_computing_publication_material 'SHELXL97 (Sheldrick, 2008)'
_computing_structure_refinement 'SHELXL97 (Sheldrick, 2008)'
_computing_structure_solution 'SHELXS97 (Sheldrick, 2008)'
_diffrn_ambient_temperature 298(2)
_diffrn_measured_fraction_theta_full 0.995
_diffrn_measured_fraction_theta_max 0.995
_diffrn_measurement_device_type 'Enraf--Nonius CAD-4'
_diffrn_measurement_method \w/2\q
_diffrn_radiation_monochromator graphite
_diffrn_radiation_type MoK\a
_diffrn_radiation_wavelength 0.71073
_diffrn_reflns_av_R_equivalents 0.0310
_diffrn_reflns_av_sigmaI/netI 0.0225
_diffrn_reflns_limit_h_max 18
_diffrn_reflns_limit_h_min -17
_diffrn_reflns_limit_k_max 17
_diffrn_reflns_limit_k_min -17
_diffrn_reflns_limit_l_max 17
_diffrn_reflns_limit_l_min -17
_diffrn_reflns_number 10422
_diffrn_reflns_theta_full 29.99
_diffrn_reflns_theta_max 29.99
_diffrn_reflns_theta_min 2.26
_diffrn_standards_decay_% 2
_diffrn_standards_interval_count 150
_diffrn_standards_interval_time 120
_diffrn_standards_number 2
_exptl_absorpt_coefficient_mu 10.743
_exptl_absorpt_correction_T_max 0.145
_exptl_absorpt_correction_T_min 0.121
_exptl_absorpt_correction_type multi-scan
_exptl_absorpt_process_details '(SADABS; Sheldrick, 1996)'
_exptl_crystal_colour colorless
_exptl_crystal_density_diffrn 3.672
_exptl_crystal_density_method 'not measured'
_exptl_crystal_description prism
_exptl_crystal_F_000 2064
_exptl_crystal_size_max 0.20
_exptl_crystal_size_mid 0.19
_exptl_crystal_size_min 0.18
_refine_diff_density_max 1.337
_refine_diff_density_min -0.979
_refine_ls_extinction_coef 0.00637(11)
_refine_ls_extinction_expression Fc^*^=kFc[1+0.001xFc^2^\l^3^/sin(2\q)]^-1/4^
_refine_ls_extinction_method 'SHELXL97 (Sheldrick, 2008)'
_refine_ls_goodness_of_fit_ref 1.083
_refine_ls_matrix_type full
_refine_ls_number_parameters 183
_refine_ls_number_reflns 2912
_refine_ls_number_restraints 0
_refine_ls_restrained_S_all 1.083
_refine_ls_R_factor_all 0.0202
_refine_ls_R_factor_gt 0.0190
_refine_ls_shift/su_max 0.003
_refine_ls_shift/su_mean 0.000
_refine_ls_structure_factor_coef Fsqd
_refine_ls_weighting_details 'calc w=1/[\s^2^(Fo^2^)+(0.028P)^2^+3.0307P] where P=(Fo^2^+2Fc^2^)/3'
_refine_ls_weighting_scheme calc
_refine_ls_wR_factor_gt 0.0496
_refine_ls_wR_factor_ref 0.0501
_reflns_number_gt 2734
_reflns_number_total 2912
_reflns_threshold_expression I>2\s(I)
_cod_data_source_file br2072.cif
_cod_data_source_block I
_cod_original_sg_symbol_H-M 'C 2/c'
_cod_database_code 2218320
_cod_database_fobs_code 2218320

loop_
_symmetry_equiv_pos_as_xyz
'x, y, z'
'-x, y, -z+1/2'
'x+1/2, y+1/2, z'
'-x+1/2, y+1/2, -z+1/2'
'-x, -y, -z'
'x, -y, z-1/2'
'-x+1/2, -y+1/2, -z'
'x+1/2, -y+1/2, z-1/2'

loop_
_atom_site_type_symbol
_atom_site_label
_atom_site_fract_x
_atom_site_fract_y
_atom_site_fract_z
_atom_site_U_iso_or_equiv
_atom_site_adp_type
_atom_site_calc_flag
_atom_site_refinement_flags
_atom_site_occupancy
Lu Lu1 1.0000 1.019590(11) 0.7500 0.00946(6) Uani d S 1
Lu Lu2 1.0000 0.469251(11) 0.7500 0.00947(6) Uani d S 1
P P1 1.18263(5) 0.63687(5) 0.89095(5) 0.01020(13) Uani d . 1
P P2 0.97504(5) 0.65029(5) 0.96672(5) 0.01037(13) Uani d . 1
P P3 0.85012(5) 0.83192(5) 0.89783(5) 0.01042(13) Uani d . 1
P P4 0.85469(5) 0.96507(5) 0.50182(6) 0.01080(14) Uani d . 1
P P5 1.17542(6) 1.24856(5) 0.76032(6) 0.01017(14) Uani d . 1
O O1 1.15332(15) 0.54741(15) 0.82204(16) 0.0131(4) Uani d . 1
O O2 1.24259(17) 0.72754(16) 0.83475(17) 0.0131(4) Uani d . 1
O O3 1.09081(14) 0.69824(15) 0.94396(15) 0.0120(3) Uani d . 1
O O4 1.24970(13) 0.60463(17) 0.99342(13) 0.0121(4) Uani d . 1
O O5 0.97503(15) 0.59905(15) 1.07328(15) 0.0137(4) Uani d . 1
O O6 0.93961(15) 0.59620(15) 0.86627(15) 0.0132(4) Uani d . 1
O O7 0.91291(17) 0.75979(14) 0.97911(18) 0.0114(4) Uani d . 1
O O8 0.90954(15) 0.87184(15) 0.80717(15) 0.0132(4) Uani d . 1
O O9 0.75333(18) 0.76371(15) 0.86473(18) 0.0128(4) Uani d . 1
O O10 0.80606(15) 0.91824(14) 0.97493(15) 0.0123(4) Uani d . 1
O O11 0.88893(16) 0.96091(15) 0.61582(16) 0.0139(4) Uani d . 1
O O12 0.92416(15) 1.06579(15) 0.91286(15) 0.0135(4) Uani d . 1
O O13 1.12590(16) 0.34943(15) 0.73083(16) 0.0142(4) Uani d . 1
O O14 1.11367(16) 1.15411(15) 0.78473(16) 0.0147(4) Uani d . 1

loop_
_atom_site_aniso_label
_atom_site_aniso_U_11
_atom_site_aniso_U_22
_atom_site_aniso_U_33
_atom_site_aniso_U_12
_atom_site_aniso_U_13
_atom_site_aniso_U_23
Lu1 0.00912(9) 0.00934(9) 0.00992(9) 0.000 -0.00025(6) 0.000
Lu2 0.00918(9) 0.00909(8) 0.01011(9) 0.000 -0.00038(6) 0.000
P1 0.0100(3) 0.0094(3) 0.0112(3) 0.0001(2) -0.0002(2) 0.0002(2)
P2 0.0100(3) 0.0099(3) 0.0112(3) 0.0004(2) 0.0001(2) 0.0002(2)
P3 0.0103(3) 0.0097(3) 0.0112(3) -0.0001(2) -0.0002(2) 0.0000(2)
P4 0.0108(3) 0.0097(3) 0.0119(3) -0.0006(2) -0.0003(2) 0.0001(2)
P5 0.0094(3) 0.0099(3) 0.0112(3) -0.0002(2) -0.0004(3) -0.0006(2)
O1 0.0125(9) 0.0125(8) 0.0143(9) -0.0011(7) 0.0008(7) -0.0012(7)
O2 0.0142(10) 0.0108(8) 0.0144(9) -0.0013(7) 0.0030(7) 0.0002(7)
O3 0.0099(8) 0.0113(8) 0.0149(9) 0.0002(7) 0.0013(7) -0.0004(7)
O4 0.0115(10) 0.0129(9) 0.0118(9) 0.0024(6) -0.0014(7) -0.0003(6)
O5 0.0148(9) 0.0127(8) 0.0135(9) 0.0004(7) -0.0001(7) 0.0015(7)
O6 0.0132(9) 0.0135(8) 0.0129(9) 0.0018(7) -0.0009(7) -0.0010(7)
O7 0.0107(10) 0.0119(8) 0.0116(9) 0.0017(6) -0.0008(7) -0.0007(6)
O8 0.0153(9) 0.0122(8) 0.0122(8) -0.0023(7) 0.0012(7) -0.0001(7)
O9 0.0119(10) 0.0136(8) 0.0129(10) -0.0016(7) -0.0012(8) 0.0000(7)
O10 0.0123(9) 0.0098(8) 0.0150(9) 0.0007(7) 0.0013(7) -0.0012(7)
O11 0.0150(10) 0.0142(8) 0.0125(9) -0.0020(7) -0.0014(7) 0.0002(7)
O12 0.0143(9) 0.0129(8) 0.0135(9) -0.0007(7) 0.0013(7) 0.0002(7)
O13 0.0148(9) 0.0137(8) 0.0142(9) 0.0028(7) -0.0001(7) 0.0002(7)
O14 0.0156(9) 0.0131(8) 0.0151(9) -0.0044(7) -0.0009(7) 0.0002(7)

loop_
_atom_type_symbol
_atom_type_description
_atom_type_scat_dispersion_real
_atom_type_scat_dispersion_imag
_atom_type_scat_source
O O 0.0106 0.0060 'International Tables Vol C Tables 4.2.6.8 and 6.1.1.4'
P P 0.1023 0.0942 'International Tables Vol C Tables 4.2.6.8 and 6.1.1.4'
Lu Lu -0.4720 5.8584 'International Tables Vol C Tables 4.2.6.8 and 6.1.1.4'

loop_
_geom_angle_atom_site_label_1
_geom_angle_atom_site_label_2
_geom_angle_atom_site_label_3
_geom_angle_site_symmetry_1
_geom_angle_site_symmetry_3
_geom_angle
O14 Lu1 O14 . 2_756 82.98(10)
O14 Lu1 O11 . . 140.00(7)
O14 Lu1 O11 2_756 . 73.88(7)
O14 Lu1 O11 . 2_756 73.88(7)
O14 Lu1 O11 2_756 2_756 140.00(7)
O11 Lu1 O11 . 2_756 141.95(10)
O14 Lu1 O8 . . 150.35(7)
O14 Lu1 O8 2_756 . 109.89(7)
O11 Lu1 O8 . . 69.49(7)
O11 Lu1 O8 2_756 . 79.86(7)
O14 Lu1 O8 . 2_756 109.89(7)
O14 Lu1 O8 2_756 2_756 150.35(7)
O11 Lu1 O8 . 2_756 79.86(7)
O11 Lu1 O8 2_756 2_756 69.49(7)
O8 Lu1 O8 . 2_756 72.36(10)
O14 Lu1 O12 . . 85.80(7)
O14 Lu1 O12 2_756 . 72.29(7)
O11 Lu1 O12 . . 116.25(7)
O11 Lu1 O12 2_756 . 73.85(7)
O8 Lu1 O12 . . 73.73(7)
O8 Lu1 O12 2_756 . 133.38(7)
O14 Lu1 O12 . 2_756 72.29(7)
O14 Lu1 O12 2_756 2_756 85.80(7)
O11 Lu1 O12 . 2_756 73.85(7)
O11 Lu1 O12 2_756 2_756 116.25(7)
O8 Lu1 O12 . 2_756 133.38(7)
O8 Lu1 O12 2_756 2_756 73.73(7)
O12 Lu1 O12 . 2_756 150.82(9)
O13 Lu2 O13 2_756 . 94.22(10)
O13 Lu2 O6 2_756 . 98.99(7)
O13 Lu2 O6 . . 142.75(7)
O13 Lu2 O6 2_756 2_756 142.75(7)
O13 Lu2 O6 . 2_756 98.99(7)
O6 Lu2 O6 . 2_756 91.22(10)
O13 Lu2 O1 2_756 . 147.63(7)
O13 Lu2 O1 . . 74.22(7)
O6 Lu2 O1 . . 76.11(7)
O6 Lu2 O1 2_756 . 69.60(7)
O13 Lu2 O1 2_756 2_756 74.22(7)
O13 Lu2 O1 . 2_756 147.63(7)
O6 Lu2 O1 . 2_756 69.60(7)
O6 Lu2 O1 2_756 2_756 76.11(7)
O1 Lu2 O1 . 2_756 130.25(10)
O13 Lu2 O5 2_756 6_565 76.40(7)
O13 Lu2 O5 . 6_565 74.67(7)
O6 Lu2 O5 . 6_565 142.33(7)
O6 Lu2 O5 2_756 6_565 73.85(7)
O1 Lu2 O5 . 6_565 126.65(7)
O1 Lu2 O5 2_756 6_565 73.25(7)
O13 Lu2 O5 2_756 5_767 74.67(7)
O13 Lu2 O5 . 5_767 76.40(7)
O6 Lu2 O5 . 5_767 73.85(7)
O6 Lu2 O5 2_756 5_767 142.33(7)
O1 Lu2 O5 . 5_767 73.25(7)
O1 Lu2 O5 2_756 5_767 126.65(7)
O5 Lu2 O5 6_565 5_767 136.94(9)
O1 P1 O2 . . 115.98(12)
O1 P1 O3 . . 116.30(11)
O2 P1 O3 . . 101.66(11)
O1 P1 O4 . . 113.30(12)
O2 P1 O4 . . 106.56(12)
O3 P1 O4 . . 101.33(10)
O5 P2 O6 . . 122.63(12)
O5 P2 O7 . . 106.70(11)
O6 P2 O7 . . 109.67(11)
O5 P2 O3 . . 109.73(11)
O6 P2 O3 . . 106.95(11)
O7 P2 O3 . . 98.52(11)
O8 P3 O9 . . 114.72(12)
O8 P3 O10 . . 115.17(11)
O9 P3 O10 . . 104.58(12)
O8 P3 O7 . . 115.10(12)
O9 P3 O7 . . 103.75(11)
O10 P3 O7 . . 101.94(11)
O11 P4 O12 . 6_575 121.99(12)
O11 P4 O4 . 8_465 105.88(11)
O12 P4 O4 6_575 8_465 108.80(11)
O11 P4 O10 . 6_575 109.37(11)
O12 P4 O10 6_575 6_575 108.74(11)
O4 P4 O10 8_465 6_575 99.76(11)
O13 P5 O14 1_565 . 121.90(13)
O13 P5 O2 1_565 4_756 104.38(11)
O14 P5 O2 . 4_756 112.10(11)
O13 P5 O9 1_565 3 110.34(11)
O14 P5 O9 . 3 104.96(11)
O2 P5 O9 4_756 3 101.37(12)
P1 O1 Lu2 . . 138.32(12)
P1 O2 P5 . 4_746 141.48(14)
P1 O3 P2 . . 125.49(12)
P1 O4 P4 . 8_566 129.58(12)
P2 O5 Lu2 . 5_767 170.97(13)
P2 O6 Lu2 . . 138.19(12)
P3 O7 P2 . . 133.72(14)
P3 O8 Lu1 . . 141.86(12)
P3 O9 P5 . 3_445 138.16(14)
P3 O10 P4 . 6_576 127.96(13)
P4 O11 Lu1 . . 148.50(12)
P4 O12 Lu1 6_576 . 147.46(12)
P5 O13 Lu2 1_545 . 151.04(13)
P5 O14 Lu1 . . 156.41(13)

loop_
_geom_bond_atom_site_label_1
_geom_bond_atom_site_label_2
_geom_bond_site_symmetry_2
_geom_bond_distance
Lu1 O14 . 2.2775(19)
Lu1 O14 2_756 2.2775(19)
Lu1 O11 . 2.283(2)
Lu1 O11 2_756 2.283(2)
Lu1 O8 . 2.3213(19)
Lu1 O8 2_756 2.3213(19)
Lu1 O12 . 2.3260(19)
Lu1 O12 2_756 2.3260(19)
Lu2 O13 2_756 2.2326(19)
Lu2 O13 . 2.2326(19)
Lu2 O6 . 2.3016(19)
Lu2 O6 2_756 2.3016(19)
Lu2 O1 . 2.356(2)
Lu2 O1 2_756 2.356(2)
Lu2 O5 6_565 2.3604(19)
Lu2 O5 5_767 2.3604(19)
P1 O1 . 1.462(2)
P1 O2 . 1.555(2)
P1 O3 . 1.5659(19)
P1 O4 . 1.5665(18)
P2 O5 . 1.466(2)
P2 O6 . 1.479(2)
P2 O7 . 1.6097(19)
P2 O3 . 1.633(2)
P3 O8 . 1.458(2)
P3 O9 . 1.559(2)
P3 O10 . 1.5638(19)
P3 O7 . 1.566(2)
P4 O11 . 1.464(2)
P4 O12 6_575 1.481(2)
P4 O4 8_465 1.6111(19)
P4 O10 6_575 1.637(2)
P5 O13 1_565 1.470(2)
P5 O14 . 1.470(2)
P5 O2 4_756 1.614(2)
P5 O9 3 1.623(2)
O2 P5 4_746 1.614(2)
O4 P4 8_566 1.6111(19)
O5 Lu2 5_767 2.3604(19)
O9 P5 3_445 1.623(2)
O10 P4 6_576 1.637(2)
O12 P4 6_576 1.481(2)
O13 P5 1_545 1.470(2)
